data_2235081
loop_
_publ_author_name
'Li, Quanwei'
'He, Li'
'Jin, Hongxiao'

_publ_section_title
;
 Aqua(2,6-dihydroxybenzoato-\k<i>O</i>^1^)bis(1,10-phenanthroline-\k^2^<i>N</i>,<i>N</i>')manganese(II)
 2,6-dihydroxybenzoate hemihydrate
;
_journal_coeditor_code HY2545
_journal_issue 6
_journal_name_full 'Acta Crystallographica Section E'
_journal_page_first m798
_journal_paper_doi 10.1107/S1600536812022155
_journal_volume 68
_journal_year 2012
_chemical_formula_iupac '[Mn (C7 H5 O4) (C12 H8 N2)2 (H2 O)] (C7 H5 O4), 0.5H2 O'
_chemical_formula_moiety 'C31 H23 Mn N4 O5 +, C7 H5 O4 -, 0.5(H2 O)'
_chemical_formula_sum 'C38 H29 Mn N4 O9.5'
_chemical_formula_weight 748.59
_chemical_name_systematic
;
Aqua(2,6-dihydroxybenzoato-\k<i>O</i>^1^)bis(1,10-phenanthroline-
\k^2^<i>N</i>,<i>N</i>')manganese(II) 2,6-dihydroxybenzoate hemihydrate
;
_space_group_IT_number 60
_symmetry_cell_setting orthorhombic
_symmetry_space_group_name_Hall '-P 2n 2ab'
_symmetry_space_group_name_H-M 'P b c n'
_atom_sites_solution_hydrogens geom
_atom_sites_solution_primary direct
_atom_sites_solution_secondary difmap
_audit_creation_method SHELXL-97
_cell_angle_alpha 90.00
_cell_angle_beta 90.00
_cell_angle_gamma 90.00
_cell_formula_units_Z 8
_cell_length_a 30.0648(7)
_cell_length_b 8.2468(2)
_cell_length_c 27.3311(6)
_cell_measurement_reflns_used 7956
_cell_measurement_temperature 298(2)
_cell_measurement_theta_max 72.24
_cell_measurement_theta_min 2.94
_cell_volume 6776.4(3)
_computing_cell_refinement 'CrysAlis RED (Oxford Diffraction, 2006)'
_computing_data_collection 'CrysAlis CCD (Oxford Diffraction, 2006)'
_computing_data_reduction 'CrysAlis RED (Oxford Diffraction, 2006)'
_computing_molecular_graphics 'ORTEP-3 (Farrugia, 1997)'
_computing_publication_material 'SHELXL97 (Sheldrick, 2008)'
_computing_structure_refinement 'SHELXL97 (Sheldrick, 2008)'
_computing_structure_solution 'SHELXS97 (Sheldrick, 2008)'
_diffrn_ambient_temperature 298(2)
_diffrn_detector_area_resol_mean 15.9149
_diffrn_measured_fraction_theta_full 0.986
_diffrn_measured_fraction_theta_max 0.986
_diffrn_measurement_device_type 'Oxford Diffraction Gemini S Ultra'
_diffrn_measurement_method '\w scans'
_diffrn_radiation_monochromator mirror
_diffrn_radiation_source 'Enhance Ultra (Cu) X-ray Source'
_diffrn_radiation_type CuK\a
_diffrn_radiation_wavelength 1.54184
_diffrn_reflns_av_R_equivalents 0.0353
_diffrn_reflns_av_sigmaI/netI 0.0291
_diffrn_reflns_limit_h_max 37
_diffrn_reflns_limit_h_min -36
_diffrn_reflns_limit_k_max 10
_diffrn_reflns_limit_k_min -6
_diffrn_reflns_limit_l_max 33
_diffrn_reflns_limit_l_min -33
_diffrn_reflns_number 28472
_diffrn_reflns_theta_full 72.39
_diffrn_reflns_theta_max 72.39
_diffrn_reflns_theta_min 2.94
_exptl_absorpt_coefficient_mu 3.732
_exptl_absorpt_correction_T_max 0.4006
_exptl_absorpt_correction_T_min 0.3468
_exptl_absorpt_correction_type multi-scan
_exptl_absorpt_process_details '(CrysAlis RED; Oxford Diffraction, 2006)'
_exptl_crystal_colour orange
_exptl_crystal_density_diffrn 1.468
_exptl_crystal_density_method 'not measured'
_exptl_crystal_description block
_exptl_crystal_F_000 3088
_exptl_crystal_size_max 0.36
_exptl_crystal_size_mid 0.32
_exptl_crystal_size_min 0.30
_refine_diff_density_max 0.293
_refine_diff_density_min -0.206
_refine_ls_extinction_method none
_refine_ls_goodness_of_fit_ref 1.075
_refine_ls_hydrogen_treatment constr
_refine_ls_matrix_type full
_refine_ls_number_parameters 478
_refine_ls_number_reflns 6613
_refine_ls_number_restraints 0
_refine_ls_restrained_S_all 1.075
_refine_ls_R_factor_all 0.0554
_refine_ls_R_factor_gt 0.0385
_refine_ls_shift/su_max 0.001
_refine_ls_shift/su_mean 0.000
_refine_ls_structure_factor_coef Fsqd
_refine_ls_weighting_details 'calc w=1/[\s^2^(Fo^2^)+(0.0368P)^2^+2.5648P] where P=(Fo^2^+2Fc^2^)/3'
_refine_ls_weighting_scheme calc
_refine_ls_wR_factor_gt 0.0920
_refine_ls_wR_factor_ref 0.1066
_reflns_number_gt 5152
_reflns_number_total 6613
_reflns_threshold_expression I>2\s(I)
_cod_data_source_file hy2545.cif
_cod_data_source_block I
_cod_database_code 2235081
_cod_database_fobs_code 2235081

loop_
_symmetry_equiv_pos_as_xyz
'x, y, z'
'-x+1/2, -y+1/2, z+1/2'
'x+1/2, -y+1/2, -z'
'-x, y, -z+1/2'
'-x, -y, -z'
'x-1/2, y-1/2, -z-1/2'
'-x-1/2, y-1/2, z'
'x, -y, z-1/2'

loop_
_atom_site_type_symbol
_atom_site_label
_atom_site_fract_x
_atom_site_fract_y
_atom_site_fract_z
_atom_site_U_iso_or_equiv
_atom_site_adp_type
_atom_site_calc_flag
_atom_site_refinement_flags
_atom_site_occupancy
_atom_site_symmetry_multiplicity
Mn Mn1 0.904768(12) 0.27378(4) 0.113182(13) 0.04739(11) Uani d . 1 1
O O1 0.87384(5) 0.43792(19) 0.06526(6) 0.0560(4) Uani d . 1 1
O O2 0.85364(7) 0.6491(2) 0.11035(6) 0.0708(5) Uani d . 1 1
O O3 0.84933(7) 0.4138(2) -0.02385(6) 0.0686(5) Uani d . 1 1
H H3 0.8612 0.3857 0.0018 0.103 Uiso calc R 1 1
O O4 0.80413(7) 0.8670(2) 0.07505(8) 0.0777(5) Uani d . 1 1
H H4 0.8199 0.8209 0.0952 0.116 Uiso calc R 1 1
O O5 0.92987(8) 0.2412(3) 0.28186(9) 0.0983(7) Uani d . 1 1
O O6 0.87072(10) 0.3792(3) 0.25639(8) 0.1094(9) Uani d . 1 1
O O7 0.79336(9) 0.2862(4) 0.27780(12) 0.1330(12) Uani d . 1 1
H H7 0.8128 0.3477 0.2678 0.200 Uiso calc R 1 1
O O8 0.92100(7) -0.0039(4) 0.33313(10) 0.0994(7) Uani d . 1 1
H H8 0.9335 0.0716 0.3193 0.149 Uiso calc R 1 1
O O9 0.90225(5) 0.4442(2) 0.16807(6) 0.0584(4) Uani d . 1 1
H H9A 0.8864 0.5147 0.1536 0.088 Uiso d R 1 1
H H9B 0.8944 0.4169 0.1968 0.088 Uiso d R 1 1
O O10 1.0000 0.4563(3) 0.2500 0.0771(8) Uani d S 1 2
H H10A 0.9757 0.4114 0.2584 0.085 Uiso d PR 0.50 1
H H10B 1.0160 0.3729 0.2452 0.095 Uiso d PR 0.50 1
N N1 0.92663(6) 0.0806(2) 0.15615(6) 0.0474(4) Uani d . 1 1
N N2 0.84369(6) 0.1748(2) 0.13519(7) 0.0474(4) Uani d . 1 1
N N3 0.96907(6) 0.3514(2) 0.09744(7) 0.0545(5) Uani d . 1 1
N N4 0.91591(6) 0.1556(2) 0.04627(7) 0.0497(4) Uani d . 1 1
C C1 0.96754(8) 0.0270(3) 0.16341(9) 0.0569(6) Uani d . 1 1
H H1 0.9910 0.0849 0.1498 0.068 Uiso calc R 1 1
C C2 0.97727(9) -0.1116(3) 0.19038(10) 0.0659(7) Uani d . 1 1
H H2 1.0065 -0.1476 0.1932 0.079 Uiso calc R 1 1
C C3 0.94342(9) -0.1943(3) 0.21265(9) 0.0628(7) Uani d . 1 1
H H3A 0.9495 -0.2860 0.2313 0.075 Uiso calc R 1 1
C C4 0.89980(8) -0.1404(3) 0.20734(8) 0.0514(5) Uani d . 1 1
C C5 0.89295(7) -0.0040(3) 0.17738(8) 0.0453(5) Uani d . 1 1
C C6 0.84838(7) 0.0510(3) 0.16779(8) 0.0446(5) Uani d . 1 1
C C7 0.81257(8) -0.0247(3) 0.19095(9) 0.0535(6) Uani d . 1 1
C C8 0.82074(9) -0.1589(3) 0.22284(9) 0.0606(6) Uani d . 1 1
H H5 0.7970 -0.2076 0.2389 0.073 Uiso calc R 1 1
C C9 0.86214(10) -0.2160(3) 0.23004(9) 0.0607(6) Uani d . 1 1
H H9 0.8664 -0.3059 0.2500 0.073 Uiso calc R 1 1
C C10 0.76990(8) 0.0347(3) 0.18059(10) 0.0653(7) Uani d . 1 1
H H10 0.7451 -0.0087 0.1962 0.078 Uiso calc R 1 1
C C11 0.76506(8) 0.1563(3) 0.14745(11) 0.0667(7) Uani d . 1 1
H H11 0.7369 0.1949 0.1397 0.080 Uiso calc R 1 1
C C12 0.80263(8) 0.2231(3) 0.12502(10) 0.0575(6) Uani d . 1 1
H H12 0.7987 0.3048 0.1020 0.069 Uiso calc R 1 1
C C13 0.99607(9) 0.4387(3) 0.12563(11) 0.0688(7) Uani d . 1 1
H H13 0.9860 0.4730 0.1561 0.083 Uiso calc R 1 1
C C14 1.03887(10) 0.4802(4) 0.11101(14) 0.0869(10) Uani d . 1 1
H H14 1.0573 0.5380 0.1320 0.104 Uiso calc R 1 1
C C15 1.05357(10) 0.4364(4) 0.06625(14) 0.0870(10) Uani d . 1 1
H H15 1.0820 0.4659 0.0561 0.104 Uiso calc R 1 1
C C16 1.02588(9) 0.3460(3) 0.03496(11) 0.0691(8) Uani d . 1 1
C C17 0.98391(8) 0.3022(3) 0.05320(9) 0.0539(6) Uani d . 1 1
C C18 0.95485(8) 0.2018(3) 0.02497(8) 0.0522(5) Uani d . 1 1
C C19 0.96681(10) 0.1560(3) -0.02248(10) 0.0664(7) Uani d . 1 1
C C20 1.00934(12) 0.2082(4) -0.04083(12) 0.0833(10) Uani d . 1 1
H H20 1.0176 0.1800 -0.0725 0.100 Uiso calc R 1 1
C C21 1.03732(11) 0.2962(4) -0.01362(13) 0.0864(10) Uani d . 1 1
H H21 1.0648 0.3256 -0.0265 0.104 Uiso calc R 1 1
C C22 0.93619(12) 0.0618(4) -0.04863(10) 0.0792(9) Uani d . 1 1
H H22 0.9426 0.0302 -0.0805 0.095 Uiso calc R 1 1
C C23 0.89707(11) 0.0165(4) -0.02745(10) 0.0754(8) Uani d . 1 1
H H23 0.8766 -0.0458 -0.0447 0.091 Uiso calc R 1 1
C C24 0.88821(9) 0.0650(3) 0.02050(9) 0.0613(6) Uani d . 1 1
H H24 0.8617 0.0322 0.0349 0.074 Uiso calc R 1 1
C C25 0.85339(7) 0.5720(3) 0.07086(8) 0.0492(5) Uani d . 1 1
C C26 0.82837(7) 0.6362(3) 0.02839(8) 0.0483(5) Uani d . 1 1
C C27 0.82782(8) 0.5569(3) -0.01695(9) 0.0552(6) Uani d . 1 1
C C28 0.80537(10) 0.6231(4) -0.05679(10) 0.0742(8) Uani d . 1 1
H H28 0.8059 0.5715 -0.0870 0.089 Uiso calc R 1 1
C C29 0.78247(11) 0.7658(4) -0.05062(13) 0.0867(10) Uani d . 1 1
H H29 0.7672 0.8094 -0.0771 0.104 Uiso calc R 1 1
C C30 0.78140(10) 0.8462(4) -0.00658(13) 0.0815(9) Uani d . 1 1
H H30 0.7653 0.9420 -0.0032 0.098 Uiso calc R 1 1
C C31 0.80450(8) 0.7826(3) 0.03246(10) 0.0598(6) Uani d . 1 1
C C32 0.88844(12) 0.2651(4) 0.27998(10) 0.0725(8) Uani d . 1 1
C C33 0.85863(8) 0.1496(3) 0.30562(9) 0.0589(6) Uani d . 1 1
C C34 0.81229(11) 0.1636(5) 0.30321(12) 0.0851(10) Uani d . 1 1
C C35 0.78520(13) 0.0503(7) 0.32548(16) 0.1192(17) Uani d . 1 1
H H35 0.7544 0.0592 0.3233 0.143 Uiso calc R 1 1
C C36 0.80394(18) -0.0743(6) 0.35054(16) 0.1225(18) Uani d . 1 1
H H36 0.7855 -0.1489 0.3660 0.147 Uiso calc R 1 1
C C37 0.84936(15) -0.0940(5) 0.35391(12) 0.0987(12) Uani d . 1 1
H H37 0.8615 -0.1805 0.3712 0.118 Uiso calc R 1 1
C C38 0.87655(10) 0.0180(4) 0.33094(9) 0.0684(7) Uani d . 1 1

loop_
_atom_site_aniso_label
_atom_site_aniso_U_11
_atom_site_aniso_U_22
_atom_site_aniso_U_33
_atom_site_aniso_U_12
_atom_site_aniso_U_13
_atom_site_aniso_U_23
Mn1 0.04736(19) 0.0504(2) 0.04444(19) 0.00031(15) 0.00056(15) 0.00292(16)
O1 0.0669(10) 0.0543(9) 0.0468(9) 0.0109(8) -0.0036(7) 0.0033(7)
O2 0.0984(14) 0.0633(11) 0.0505(10) 0.0151(10) -0.0119(9) -0.0060(9)
O3 0.0799(13) 0.0720(12) 0.0540(10) 0.0045(10) -0.0015(9) -0.0062(9)
O4 0.0936(15) 0.0586(11) 0.0808(13) 0.0140(10) 0.0004(11) -0.0023(10)
O5 0.0815(15) 0.1182(19) 0.0952(17) -0.0267(14) 0.0113(13) 0.0121(14)
O6 0.171(3) 0.0844(15) 0.0724(14) 0.0355(17) 0.0304(15) 0.0189(13)
O7 0.108(2) 0.174(3) 0.118(2) 0.075(2) -0.0212(18) -0.027(2)
O8 0.0818(14) 0.128(2) 0.0880(17) 0.0105(14) -0.0200(13) 0.0289(15)
O9 0.0723(11) 0.0570(10) 0.0457(9) 0.0026(8) -0.0053(8) 0.0004(7)
O10 0.0698(17) 0.0724(17) 0.089(2) 0.000 -0.0111(15) 0.000
N1 0.0442(9) 0.0544(11) 0.0437(10) 0.0021(8) -0.0010(8) 0.0026(8)
N2 0.0440(9) 0.0491(10) 0.0490(10) 0.0025(8) 0.0003(8) -0.0027(8)
N3 0.0530(11) 0.0576(12) 0.0531(11) -0.0050(9) -0.0015(9) 0.0098(9)
N4 0.0531(11) 0.0502(10) 0.0458(10) 0.0051(8) 0.0005(8) 0.0025(9)
C1 0.0472(12) 0.0689(16) 0.0545(14) 0.0040(11) -0.0039(10) 0.0059(12)
C2 0.0588(15) 0.0690(16) 0.0697(16) 0.0114(13) -0.0140(13) 0.0055(14)
C3 0.0777(18) 0.0551(14) 0.0556(14) 0.0059(12) -0.0190(13) 0.0057(12)
C4 0.0671(14) 0.0453(12) 0.0418(11) -0.0031(11) -0.0065(10) -0.0021(10)
C5 0.0536(12) 0.0446(11) 0.0376(10) -0.0004(9) -0.0017(9) -0.0038(9)
C6 0.0475(11) 0.0453(11) 0.0410(11) -0.0021(9) 0.0018(9) -0.0044(9)
C7 0.0549(13) 0.0543(13) 0.0515(13) -0.0094(10) 0.0072(10) -0.0091(11)
C8 0.0713(17) 0.0588(15) 0.0517(14) -0.0183(13) 0.0083(12) -0.0017(12)
C9 0.0869(19) 0.0495(13) 0.0458(13) -0.0134(13) -0.0009(12) 0.0016(11)
C10 0.0493(13) 0.0684(17) 0.0782(18) -0.0085(12) 0.0166(12) -0.0151(14)
C11 0.0444(13) 0.0670(17) 0.089(2) 0.0065(11) 0.0021(13) -0.0127(15)
C12 0.0478(13) 0.0558(14) 0.0689(16) 0.0070(11) -0.0025(11) -0.0021(12)
C13 0.0621(16) 0.0735(17) 0.0708(17) -0.0157(14) -0.0115(13) 0.0085(14)
C14 0.0634(18) 0.090(2) 0.107(3) -0.0190(16) -0.0103(18) 0.015(2)
C15 0.0509(16) 0.087(2) 0.124(3) -0.0093(15) 0.0057(18) 0.031(2)
C16 0.0559(15) 0.0659(16) 0.086(2) 0.0089(13) 0.0175(14) 0.0266(15)
C17 0.0500(12) 0.0536(13) 0.0581(14) 0.0044(10) 0.0064(11) 0.0157(11)
C18 0.0584(13) 0.0512(13) 0.0469(12) 0.0127(11) 0.0093(10) 0.0108(10)
C19 0.0823(18) 0.0654(16) 0.0516(14) 0.0235(14) 0.0135(13) 0.0115(13)
C20 0.096(2) 0.086(2) 0.0675(19) 0.0298(19) 0.0383(18) 0.0227(17)
C21 0.074(2) 0.088(2) 0.097(2) 0.0197(17) 0.0397(19) 0.0337(19)
C22 0.109(2) 0.083(2) 0.0460(14) 0.0301(18) 0.0036(15) -0.0038(14)
C23 0.094(2) 0.0752(19) 0.0576(16) 0.0119(16) -0.0109(15) -0.0135(14)
C24 0.0660(15) 0.0605(15) 0.0574(14) 0.0032(12) -0.0063(12) -0.0045(12)
C25 0.0510(12) 0.0479(12) 0.0487(12) -0.0033(10) 0.0011(10) 0.0057(10)
C26 0.0443(11) 0.0501(12) 0.0506(12) -0.0069(9) -0.0020(9) 0.0073(10)
C27 0.0499(13) 0.0599(14) 0.0559(14) -0.0088(11) -0.0032(11) 0.0081(11)
C28 0.0814(19) 0.085(2) 0.0559(15) -0.0150(16) -0.0181(14) 0.0093(15)
C29 0.088(2) 0.086(2) 0.086(2) -0.0039(18) -0.0383(18) 0.0229(18)
C30 0.0746(19) 0.0694(18) 0.100(2) 0.0107(15) -0.0217(17) 0.0168(18)
C31 0.0582(14) 0.0546(14) 0.0666(16) -0.0017(11) -0.0034(12) 0.0059(12)
C32 0.094(2) 0.0728(18) 0.0509(15) 0.0036(16) 0.0064(14) -0.0024(14)
C33 0.0607(14) 0.0715(16) 0.0445(12) -0.0013(12) -0.0018(11) -0.0096(12)
C34 0.0704(19) 0.119(3) 0.0663(18) 0.0132(19) -0.0021(15) -0.0299(19)
C35 0.074(2) 0.185(5) 0.099(3) -0.037(3) 0.029(2) -0.059(3)
C36 0.135(4) 0.144(4) 0.088(3) -0.076(3) 0.042(3) -0.031(3)
C37 0.143(4) 0.091(2) 0.0624(19) -0.029(2) 0.007(2) 0.0038(17)
C38 0.0748(18) 0.0837(19) 0.0467(14) -0.0116(15) -0.0032(12) 0.0029(13)

loop_
_atom_type_symbol
_atom_type_description
_atom_type_scat_dispersion_real
_atom_type_scat_dispersion_imag
_atom_type_scat_source
C C 0.0181 0.0091 'International Tables Vol C Tables 4.2.6.8 and 6.1.1.4'
H H 0.0000 0.0000 'International Tables Vol C Tables 4.2.6.8 and 6.1.1.4'
N N 0.0311 0.0180 'International Tables Vol C Tables 4.2.6.8 and 6.1.1.4'
O O 0.0492 0.0322 'International Tables Vol C Tables 4.2.6.8 and 6.1.1.4'
Mn Mn -0.5299 2.8052 'International Tables Vol C Tables 4.2.6.8 and 6.1.1.4'

loop_
_geom_angle_atom_site_label_1
_geom_angle_atom_site_label_2
_geom_angle_atom_site_label_3
_geom_angle
O9 Mn1 N3 88.56(8)
O9 Mn1 N1 97.05(7)
N3 Mn1 N1 93.35(7)
O9 Mn1 N2 91.40(7)
N3 Mn1 N2 172.76(7)
N1 Mn1 N2 79.47(7)
O9 Mn1 N4 163.43(7)
N3 Mn1 N4 79.31(8)
N1 Mn1 N4 94.91(7)
N2 Mn1 N4 102.05(7)
O9 Mn1 O1 89.90(6)
N3 Mn1 O1 94.82(7)
N1 Mn1 O1 169.40(7)
N2 Mn1 O1 92.41(7)
N4 Mn1 O1 80.02(7)
C25 O1 Mn1 134.25(15)
C27 O3 H3 109.5
C31 O4 H4 109.5
C34 O7 H7 109.5
C38 O8 H8 109.5
Mn1 O9 H9A 98.5
Mn1 O9 H9B 120.2
H9A O9 H9B 117.3
H10A O10 H10B 100.1
C1 N1 C5 117.2(2)
C1 N1 Mn1 129.29(16)
C5 N1 Mn1 113.44(14)
C12 N2 C6 117.3(2)
C12 N2 Mn1 129.62(17)
C6 N2 Mn1 112.86(14)
C13 N3 C17 118.6(2)
C13 N3 Mn1 127.83(19)
C17 N3 Mn1 113.54(16)
C24 N4 C18 118.2(2)
C24 N4 Mn1 128.75(17)
C18 N4 Mn1 112.31(15)
N1 C1 C2 123.4(2)
N1 C1 H1 118.3
C2 C1 H1 118.3
C3 C2 C1 119.3(2)
C3 C2 H2 120.4
C1 C2 H2 120.4
C2 C3 C4 119.7(2)
C2 C3 H3A 120.2
C4 C3 H3A 120.2
C3 C4 C5 117.0(2)
C3 C4 C9 124.0(2)
C5 C4 C9 119.0(2)
N1 C5 C4 123.4(2)
N1 C5 C6 116.98(19)
C4 C5 C6 119.6(2)
N2 C6 C7 123.5(2)
N2 C6 C5 116.87(19)
C7 C6 C5 119.7(2)
C6 C7 C10 117.3(2)
C6 C7 C8 119.3(2)
C10 C7 C8 123.4(2)
C9 C8 C7 121.3(2)
C9 C8 H5 119.4
C7 C8 H5 119.4
C8 C9 C4 121.0(2)
C8 C9 H9 119.5
C4 C9 H9 119.5
C11 C10 C7 119.3(2)
C11 C10 H10 120.3
C7 C10 H10 120.3
C10 C11 C12 119.8(2)
C10 C11 H11 120.1
C12 C11 H11 120.1
N2 C12 C11 122.8(2)
N2 C12 H12 118.6
C11 C12 H12 118.6
N3 C13 C14 122.1(3)
N3 C13 H13 118.9
C14 C13 H13 118.9
C15 C14 C13 119.9(3)
C15 C14 H14 120.1
C13 C14 H14 120.1
C14 C15 C16 119.9(3)
C14 C15 H15 120.0
C16 C15 H15 120.0
C17 C16 C15 116.9(3)
C17 C16 C21 118.1(3)
C15 C16 C21 125.0(3)
N3 C17 C16 122.5(3)
N3 C17 C18 117.1(2)
C16 C17 C18 120.4(2)
N4 C18 C19 122.8(2)
N4 C18 C17 117.2(2)
C19 C18 C17 120.0(2)
C18 C19 C22 117.0(3)
C18 C19 C20 118.1(3)
C22 C19 C20 124.9(3)
C21 C20 C19 121.8(3)
C21 C20 H20 119.1
C19 C20 H20 119.1
C20 C21 C16 121.4(3)
C20 C21 H21 119.3
C16 C21 H21 119.3
C23 C22 C19 120.2(3)
C23 C22 H22 119.9
C19 C22 H22 119.9
C22 C23 C24 119.0(3)
C22 C23 H23 120.5
C24 C23 H23 120.5
N4 C24 C23 122.8(3)
N4 C24 H24 118.6
C23 C24 H24 118.6
O2 C25 O1 122.8(2)
O2 C25 C26 119.8(2)
O1 C25 C26 117.5(2)
C27 C26 C31 117.6(2)
C27 C26 C25 122.2(2)
C31 C26 C25 120.2(2)
O3 C27 C28 117.5(2)
O3 C27 C26 121.5(2)
C28 C27 C26 121.0(3)
C29 C28 C27 118.8(3)
C29 C28 H28 120.6
C27 C28 H28 120.6
C28 C29 C30 122.2(3)
C28 C29 H29 118.9
C30 C29 H29 118.9
C29 C30 C31 118.9(3)
C29 C30 H30 120.6
C31 C30 H30 120.6
O4 C31 C30 117.8(3)
O4 C31 C26 120.8(2)
C30 C31 C26 121.5(3)
O6 C32 O5 123.7(3)
O6 C32 C33 117.8(3)
O5 C32 C33 118.5(3)
C38 C33 C34 118.2(3)
C38 C33 C32 120.0(3)
C34 C33 C32 121.7(3)
O7 C34 C35 119.0(4)
O7 C34 C33 120.3(4)
C35 C34 C33 120.7(4)
C36 C35 C34 119.3(4)
C36 C35 H35 120.3
C34 C35 H35 120.3
C35 C36 C37 122.3(4)
C35 C36 H36 118.9
C37 C36 H36 118.9
C36 C37 C38 118.4(4)
C36 C37 H37 120.8
C38 C37 H37 120.8
O8 C38 C37 118.4(3)
O8 C38 C33 120.5(3)
C37 C38 C33 121.1(3)

loop_
_geom_bond_atom_site_label_1
_geom_bond_atom_site_label_2
_geom_bond_distance
Mn1 O9 2.0567(16)
Mn1 N3 2.0812(19)
Mn1 N1 2.0851(18)
Mn1 N2 2.0977(18)
Mn1 N4 2.0993(19)
Mn1 O1 2.1005(15)
O1 C25 1.275(3)
O2 C25 1.253(3)
O3 C27 1.359(3)
O3 H3 0.8200
O4 C31 1.356(3)
O4 H4 0.8200
O5 C32 1.262(4)
O6 C32 1.259(4)
O7 C34 1.352(4)
O7 H7 0.8200
O8 C38 1.350(3)
O8 H8 0.8200
O9 H9A 0.8500
O9 H9B 0.8500
O10 H10A 0.8501
O10 H10B 0.8501
N1 C1 1.322(3)
N1 C5 1.360(3)
N2 C12 1.327(3)
N2 C6 1.362(3)
N3 C13 1.331(3)
N3 C17 1.351(3)
N4 C24 1.322(3)
N4 C18 1.362(3)
C1 C2 1.391(3)
C1 H1 0.9300
C2 C3 1.368(4)
C2 H2 0.9300
C3 C4 1.392(3)
C3 H3A 0.9300
C4 C5 1.406(3)
C4 C9 1.434(3)
C5 C6 1.439(3)
C6 C7 1.396(3)
C7 C10 1.402(4)
C7 C8 1.430(4)
C8 C9 1.345(4)
C8 H5 0.9300
C9 H9 0.9300
C10 C11 1.359(4)
C10 H10 0.9300
C11 C12 1.398(4)
C11 H11 0.9300
C12 H12 0.9300
C13 C14 1.390(4)
C13 H13 0.9300
C14 C15 1.350(5)
C14 H14 0.9300
C15 C16 1.407(4)
C15 H15 0.9300
C16 C17 1.404(3)
C16 C21 1.432(4)
C17 C18 1.430(4)
C18 C19 1.398(3)
C19 C22 1.401(4)
C19 C20 1.439(4)
C20 C21 1.337(5)
C20 H20 0.9300
C21 H21 0.9300
C22 C23 1.363(4)
C22 H22 0.9300
C23 C24 1.396(4)
C23 H23 0.9300
C24 H24 0.9300
C25 C26 1.481(3)
C26 C27 1.401(3)
C26 C31 1.409(3)
C27 C28 1.392(3)
C28 C29 1.374(4)
C28 H28 0.9300
C29 C30 1.375(4)
C29 H29 0.9300
C30 C31 1.377(4)
C30 H30 0.9300
C32 C33 1.484(4)
C33 C38 1.395(4)
C33 C34 1.400(4)
C34 C35 1.381(6)
C35 C36 1.357(6)
C35 H35 0.9300
C36 C37 1.378(6)
C36 H36 0.9300
C37 C38 1.384(4)
C37 H37 0.9300

loop_
_geom_hbond_atom_site_label_D
_geom_hbond_atom_site_label_H
_geom_hbond_atom_site_label_A
_geom_hbond_site_symmetry_A
_geom_hbond_distance_DH
_geom_hbond_distance_HA
_geom_hbond_distance_DA
_geom_hbond_angle_DHA
O3 H3 O1 . 0.82 1.83 2.552(2) 147
O4 H4 O2 . 0.82 1.79 2.525(3) 148
O7 H7 O6 . 0.82 1.79 2.518(4) 147
O8 H8 O5 . 0.82 1.74 2.474(3) 149
O9 H9A O2 . 0.85 1.90 2.735(2) 169
O9 H9B O6 . 0.85 1.80 2.648(3) 171
O10 H10A O5 . 0.85 2.07 2.890(3) 162
O10 H10B O5 4_755 0.85 2.09 2.890(3) 156

loop_
_geom_torsion_atom_site_label_1
_geom_torsion_atom_site_label_2
_geom_torsion_atom_site_label_3
_geom_torsion_atom_site_label_4
_geom_torsion
O9 Mn1 O1 C25 -13.4(2)
N3 Mn1 O1 C25 -101.9(2)
N1 Mn1 O1 C25 117.7(4)
N2 Mn1 O1 C25 78.0(2)
N4 Mn1 O1 C25 179.8(2)
O9 Mn1 N1 C1 -95.6(2)
N3 Mn1 N1 C1 -6.7(2)
N2 Mn1 N1 C1 174.2(2)
N4 Mn1 N1 C1 72.9(2)
O1 Mn1 N1 C1 133.7(4)
O9 Mn1 N1 C5 87.70(15)
N3 Mn1 N1 C5 176.66(15)
N2 Mn1 N1 C5 -2.42(14)
N4 Mn1 N1 C5 -103.79(15)
O1 Mn1 N1 C5 -42.9(4)
O9 Mn1 N2 C12 82.4(2)
N1 Mn1 N2 C12 179.3(2)
N4 Mn1 N2 C12 -87.9(2)
O1 Mn1 N2 C12 -7.6(2)
O9 Mn1 N2 C6 -91.84(15)
N1 Mn1 N2 C6 5.07(14)
N4 Mn1 N2 C6 97.90(15)
O1 Mn1 N2 C6 178.21(15)
O9 Mn1 N3 C13 17.3(2)
N1 Mn1 N3 C13 -79.7(2)
N4 Mn1 N3 C13 -174.1(2)
O1 Mn1 N3 C13 107.1(2)
O9 Mn1 N3 C17 -163.78(16)
N1 Mn1 N3 C17 99.25(17)
N4 Mn1 N3 C17 4.88(16)
O1 Mn1 N3 C17 -74.00(16)
O9 Mn1 N4 C24 -132.9(3)
N3 Mn1 N4 C24 -176.5(2)
N1 Mn1 N4 C24 91.0(2)
N2 Mn1 N4 C24 10.7(2)
O1 Mn1 N4 C24 -79.6(2)
O9 Mn1 N4 C18 36.7(3)
N3 Mn1 N4 C18 -6.94(15)
N1 Mn1 N4 C18 -99.43(15)
N2 Mn1 N4 C18 -179.69(15)
O1 Mn1 N4 C18 89.96(15)
C5 N1 C1 C2 1.5(4)
Mn1 N1 C1 C2 -175.08(19)
N1 C1 C2 C3 -3.0(4)
C1 C2 C3 C4 1.1(4)
C2 C3 C4 C5 2.0(4)
C2 C3 C4 C9 -178.5(2)
C1 N1 C5 C4 2.0(3)
Mn1 N1 C5 C4 179.11(17)
C1 N1 C5 C6 -177.6(2)
Mn1 N1 C5 C6 -0.5(2)
C3 C4 C5 N1 -3.8(3)
C9 C4 C5 N1 176.8(2)
C3 C4 C5 C6 175.9(2)
C9 C4 C5 C6 -3.6(3)
C12 N2 C6 C7 -0.8(3)
Mn1 N2 C6 C7 174.24(17)
C12 N2 C6 C5 178.0(2)
Mn1 N2 C6 C5 -7.0(2)
N1 C5 C6 N2 5.1(3)
C4 C5 C6 N2 -174.52(19)
N1 C5 C6 C7 -176.0(2)
C4 C5 C6 C7 4.3(3)
N2 C6 C7 C10 -1.8(3)
C5 C6 C7 C10 179.5(2)
N2 C6 C7 C8 177.0(2)
C5 C6 C7 C8 -1.7(3)
C6 C7 C8 C9 -1.6(4)
C10 C7 C8 C9 177.1(2)
C7 C8 C9 C4 2.3(4)
C3 C4 C9 C8 -179.1(2)
C5 C4 C9 C8 0.3(3)
C6 C7 C10 C11 2.8(4)
C8 C7 C10 C11 -175.9(2)
C7 C10 C11 C12 -1.5(4)
C6 N2 C12 C11 2.3(3)
Mn1 N2 C12 C11 -171.75(19)
C10 C11 C12 N2 -1.2(4)
C17 N3 C13 C14 -0.1(4)
Mn1 N3 C13 C14 178.8(2)
N3 C13 C14 C15 2.3(5)
C13 C14 C15 C16 -1.3(5)
C14 C15 C16 C17 -1.6(4)
C14 C15 C16 C21 178.3(3)
C13 N3 C17 C16 -3.1(4)
Mn1 N3 C17 C16 177.90(19)
C13 N3 C17 C18 176.9(2)
Mn1 N3 C17 C18 -2.1(3)
C15 C16 C17 N3 3.9(4)
C21 C16 C17 N3 -176.1(2)
C15 C16 C17 C18 -176.1(2)
C21 C16 C17 C18 4.0(4)
C24 N4 C18 C19 -0.7(3)
Mn1 N4 C18 C19 -171.54(18)
C24 N4 C18 C17 178.9(2)
Mn1 N4 C18 C17 8.1(2)
N3 C17 C18 N4 -4.1(3)
C16 C17 C18 N4 175.9(2)
N3 C17 C18 C19 175.5(2)
C16 C17 C18 C19 -4.5(3)
N4 C18 C19 C22 1.6(4)
C17 C18 C19 C22 -178.1(2)
N4 C18 C19 C20 -178.3(2)
C17 C18 C19 C20 2.1(3)
C18 C19 C20 C21 0.9(4)
C22 C19 C20 C21 -179.0(3)
C19 C20 C21 C16 -1.4(5)
C17 C16 C21 C20 -1.0(4)
C15 C16 C21 C20 179.0(3)
C18 C19 C22 C23 -1.1(4)
C20 C19 C22 C23 178.8(3)
C19 C22 C23 C24 -0.1(4)
C18 N4 C24 C23 -0.6(4)
Mn1 N4 C24 C23 168.5(2)
C22 C23 C24 N4 1.0(4)
Mn1 O1 C25 O2 11.5(4)
Mn1 O1 C25 C26 -168.17(15)
O2 C25 C26 C27 178.5(2)
O1 C25 C26 C27 -1.8(3)
O2 C25 C26 C31 -0.7(3)
O1 C25 C26 C31 179.0(2)
C31 C26 C27 O3 -178.9(2)
C25 C26 C27 O3 1.9(3)
C31 C26 C27 C28 1.6(3)
C25 C26 C27 C28 -177.6(2)
O3 C27 C28 C29 178.5(3)
C26 C27 C28 C29 -1.9(4)
C27 C28 C29 C30 0.7(5)
C28 C29 C30 C31 0.8(5)
C29 C30 C31 O4 177.9(3)
C29 C30 C31 C26 -1.2(4)
C27 C26 C31 O4 -179.0(2)
C25 C26 C31 O4 0.2(4)
C27 C26 C31 C30 0.0(4)
C25 C26 C31 C30 179.2(2)
O6 C32 C33 C38 177.9(3)
O5 C32 C33 C38 -0.2(4)
O6 C32 C33 C34 1.2(4)
O5 C32 C33 C34 -176.9(3)
C38 C33 C34 O7 -177.9(3)
C32 C33 C34 O7 -1.2(4)
C38 C33 C34 C35 0.2(4)
C32 C33 C34 C35 176.9(3)
O7 C34 C35 C36 179.2(4)
C33 C34 C35 C36 1.0(6)
C34 C35 C36 C37 -1.3(6)
C35 C36 C37 C38 0.2(6)
C36 C37 C38 O8 -178.2(3)
C36 C37 C38 C33 1.1(5)
C34 C33 C38 O8 178.0(3)
C32 C33 C38 O8 1.2(4)
C34 C33 C38 C37 -1.3(4)
C32 C33 C38 C37 -178.1(3)
